data_7012308
loop_
_publ_author_name
'Font-Bard\'ia, Merc\`e'
'Gallego, Carlos'
'Gonz\'alez, Gabriel'
'Martinez, Manuel'
'Merbach, Andr\'e E.'
'Solans, Xavier'

_publ_section_title
;
 Isomerization in substitution processes of cyclometallated
 dimethylhaloplatinum(iv) complexesElectronic supplementary information
 (ESI) available: kobs, the axMe signal intensity of 1, the 1H NMR
 spectrum of 3, and the temperature evolution of 1H NMR signals of SMe2
 in isomers of 5. See http://www.rsc.org/suppdata/dt/b2/b209844j/
;
_journal_issue 6
_journal_name_full 'Dalton Transactions'
_journal_page_first 1106
_journal_paper_doi 10.1039/b209844j
_journal_year 2003
_chemical_formula_sum 'C21 H30 Cl N Pt S'
_chemical_formula_weight 559.06
_chemical_name_systematic
;
?
;
_space_group_IT_number 14
_symmetry_cell_setting monoclinic
_symmetry_space_group_name_Hall '-P 2yab'
_symmetry_space_group_name_H-M 'P 1 21/a 1'
_atom_sites_solution_hydrogens geom
_atom_sites_solution_primary direct
_atom_sites_solution_secondary difmap
_audit_creation_method SHELXL-97
_cell_angle_alpha 90.00
_cell_angle_beta 94.16(8)
_cell_angle_gamma 90.00
_cell_formula_units_Z 8
_cell_length_a 16.15(2)
_cell_length_b 11.726(6)
_cell_length_c 23.075(18)
_cell_measurement_temperature 293(2)
_cell_volume 4358(7)
_computing_structure_refinement 'SHELXL-97 (Sheldrick, 1997)'
_computing_structure_solution 'SHELXS-97 (Sheldrick, 1990)'
_diffrn_ambient_temperature 293(2)
_diffrn_measured_fraction_theta_full 0.623
_diffrn_measured_fraction_theta_max 0.623
_diffrn_measurement_device_type 'Enraf Nonius CAD4'
_diffrn_measurement_method '\w 2\q scans'
_diffrn_radiation_monochromator graphite
_diffrn_radiation_source 'fine-focus sealed tube'
_diffrn_radiation_type MoK\a
_diffrn_radiation_wavelength 0.71069
_diffrn_reflns_av_R_equivalents 0.0883
_diffrn_reflns_av_sigmaI/netI 0.0780
_diffrn_reflns_limit_h_max 22
_diffrn_reflns_limit_h_min -22
_diffrn_reflns_limit_k_max 16
_diffrn_reflns_limit_k_min 0
_diffrn_reflns_limit_l_max 32
_diffrn_reflns_limit_l_min 0
_diffrn_reflns_number 8558
_diffrn_reflns_theta_full 29.97
_diffrn_reflns_theta_max 29.97
_diffrn_reflns_theta_min 2.15
_diffrn_standards_decay_% 0
_exptl_absorpt_coefficient_mu 6.660
_exptl_absorpt_correction_T_max 0.89
_exptl_absorpt_correction_T_min 0.58
_exptl_absorpt_correction_type 'phi scan mode'
_exptl_crystal_colour yellow
_exptl_crystal_density_diffrn 1.704
_exptl_crystal_density_method 'not measured'
_exptl_crystal_description prism
_exptl_crystal_F_000 2192
_exptl_crystal_size_max 0.23
_exptl_crystal_size_mid 0.23
_exptl_crystal_size_min 0.13
_refine_diff_density_max 0.831
_refine_diff_density_min -0.860
_refine_diff_density_rms 0.174
_refine_ls_extinction_expression Fc
_refine_ls_extinction_method none
_refine_ls_goodness_of_fit_ref 0.942
_refine_ls_hydrogen_treatment mixed
_refine_ls_matrix_type full
_refine_ls_number_parameters 451
_refine_ls_number_reflns 8307
_refine_ls_number_restraints 0
_refine_ls_restrained_S_all 0.942
_refine_ls_R_factor_all 0.0618
_refine_ls_R_factor_gt 0.0442
_refine_ls_shift/su_max 0.001
_refine_ls_shift/su_mean 0.000
_refine_ls_structure_factor_coef Fsqd
_refine_ls_weighting_details 'w=1/[\s^2^(Fo^2^)+(0.0494P)^2^+0.0000P] where P=(Fo^2^+2Fc^2^)/3'
_refine_ls_weighting_scheme calc
_refine_ls_wR_factor_gt 0.0940
_refine_ls_wR_factor_ref 0.0977
_reflns_number_gt 6406
_reflns_number_total 8307
_reflns_threshold_expression >2sigma(I)
_cod_data_source_file b209844j.txt
_cod_data_source_block 2
_cod_depositor_comments
;
The following automatic conversions were performed:
'_symmetry_cell_setting' value 'Monoclinic' changed to 'monoclinic'
according to '/home/saulius/struct/CIF-dictionaries/cif_core.dic'
dictionary named 'cif_core.dic' version 2.4.1 from 2010-06-29.

Automatic conversion script
Id: cif_fix_enum 1527 2010-12-29 10:47:43Z saulius 

The following automatic conversions were performed:

'_refine_ls_weighting_scheme' value 'calc
w=1/[\s^2^(Fo^2^)+(0.0494P)^2^+0.0000P] where P=(Fo^2^+2Fc^2^)/3' was
changed to 'calc'. New tag '_refine_ls_weighting_details' was
created. The value of the new tag was set to
'w=1/[\s^2^(Fo^2^)+(0.0494P)^2^+0.0000P] where P=(Fo^2^+2Fc^2^)/3'.

Automatic conversion script
Id: cif_fix_values 3143 2015-03-26 13:38:13Z robertas 
;
_cod_original_cell_volume 4359(7)
_cod_original_sg_symbol_H-M P21/a
_cod_database_code 7012308

loop_
_symmetry_equiv_pos_as_xyz
'x, y, z'
'-x+1/2, y+1/2, -z'
'-x, -y, -z'
'x-1/2, -y-1/2, z'

loop_
_atom_site_label
_atom_site_type_symbol
_atom_site_fract_x
_atom_site_fract_y
_atom_site_fract_z
_atom_site_U_iso_or_equiv
_atom_site_adp_type
_atom_site_occupancy
_atom_site_calc_flag
_atom_site_refinement_flags
_atom_site_disorder_assembly
_atom_site_disorder_group
Pt1 Pt 0.384447(18) 0.19014(2) 0.857004(13) 0.03644(9) Uani 1 d . . .
Cl1 Cl 0.30986(15) 0.09191(19) 0.92962(11) 0.0643(6) Uani 1 d . . .
S1 S 0.27293(13) 0.33158(17) 0.85959(9) 0.0466(5) Uani 1 d . . .
N1 N 0.4644(4) 0.2599(5) 0.9267(3) 0.0401(15) Uani 1 d . . .
C1 C 0.3224(5) 0.1058(8) 0.7927(4) 0.066(3) Uani 1 d . . .
H1 H 0.2723 0.1462 0.7810 0.079 Uiso 1 calc R . .
H1A H 0.3089 0.0309 0.8058 0.079 Uiso 1 calc R . .
H1B H 0.3562 0.0998 0.7603 0.079 Uiso 1 calc R . .
C2 C 0.4451(5) 0.2704(8) 0.7961(3) 0.054(2) Uani 1 d . . .
H2 H 0.4841 0.3232 0.8144 0.065 Uiso 1 calc R . .
H2A H 0.4060 0.3110 0.7704 0.065 Uiso 1 calc R . .
H2B H 0.4740 0.2154 0.7743 0.065 Uiso 1 calc R . .
C3 C 0.4754(4) 0.0729(6) 0.8619(3) 0.0403(18) Uani 1 d . . .
C4 C 0.4946(5) -0.0034(7) 0.8185(4) 0.051(2) Uani 1 d . . .
H4 H 0.4645 -0.0033 0.7826 0.061 Uiso 1 calc R . .
C5 C 0.5596(6) -0.0800(8) 0.8300(5) 0.071(3) Uani 1 d . . .
H5 H 0.5706 -0.1336 0.8019 0.086 Uiso 1 calc R . .
C6 C 0.6076(6) -0.0792(8) 0.8808(5) 0.078(3) Uani 1 d . . .
H6 H 0.6512 -0.1305 0.8871 0.094 Uiso 1 calc R . .
C7 C 0.5907(6) -0.0016(7) 0.9227(4) 0.060(2) Uani 1 d . . .
H7 H 0.6230 -0.0001 0.9577 0.073 Uiso 1 calc R . .
C8 C 0.5249(5) 0.0758(6) 0.9129(4) 0.049(2) Uani 1 d . . .
C9 C 0.5064(5) 0.1629(7) 0.9564(3) 0.052(2) Uani 1 d . . .
H9 H 0.4711 0.1306 0.9845 0.063 Uiso 1 calc R . .
H9A H 0.5575 0.1884 0.9771 0.063 Uiso 1 calc R . .
C10 C 0.4863(5) 0.3584(7) 0.9443(4) 0.052(2) Uani 1 d . . .
H10 H 0.5334 0.3641 0.9698 0.063 Uiso 1 calc R . .
C11 C 0.4422(5) 0.4652(6) 0.9272(4) 0.047(2) Uani 1 d . . .
C12 C 0.3743(5) 0.4913(7) 0.9538(4) 0.052(2) Uani 1 d . . .
C13 C 0.3357(6) 0.5951(7) 0.9417(4) 0.059(2) Uani 1 d . . .
H13 H 0.2867 0.6122 0.9587 0.070 Uiso 1 calc R . .
C14 C 0.3672(7) 0.6713(7) 0.9063(5) 0.066(3) Uani 1 d . . .
C15 C 0.4373(7) 0.6444(8) 0.8811(5) 0.077(3) Uani 1 d . . .
H15 H 0.4589 0.6967 0.8559 0.092 Uiso 1 calc R . .
C16 C 0.4786(6) 0.5412(7) 0.8913(4) 0.057(2) Uani 1 d . . .
C17 C 0.3397(6) 0.4068(8) 0.9968(4) 0.072(3) Uani 1 d . . .
H17 H 0.2909 0.4384 1.0120 0.087 Uiso 1 calc R . .
H17A H 0.3808 0.3927 1.0281 0.087 Uiso 1 calc R . .
H17B H 0.3257 0.3365 0.9771 0.087 Uiso 1 calc R . .
C18 C 0.3270(7) 0.7851(8) 0.8952(6) 0.103(4) Uani 1 d . . .
H18 H 0.3581 0.8279 0.8688 0.124 Uiso 1 calc R . .
H18A H 0.3258 0.8261 0.9312 0.124 Uiso 1 calc R . .
H18B H 0.2713 0.7744 0.8786 0.124 Uiso 1 calc R . .
C19 C 0.5566(6) 0.5172(8) 0.8644(4) 0.073(3) Uani 1 d . . .
H19 H 0.5709 0.5812 0.8412 0.087 Uiso 1 calc R . .
H19A H 0.5496 0.4507 0.8402 0.087 Uiso 1 calc R . .
H19B H 0.6002 0.5038 0.8941 0.087 Uiso 1 calc R . .
C20 C 0.2720(7) 0.4219(10) 0.8010(5) 0.116(5) Uani 1 d . . .
H20 H 0.3227 0.4651 0.8028 0.139 Uiso 1 calc R . .
H20A H 0.2257 0.4730 0.8018 0.139 Uiso 1 calc R . .
H20B H 0.2673 0.3782 0.7658 0.139 Uiso 1 calc R . .
C21 C 0.1759(5) 0.2649(9) 0.8457(5) 0.094(4) Uani 1 d . . .
H21 H 0.1677 0.2102 0.8756 0.112 Uiso 1 calc R . .
H21A H 0.1744 0.2270 0.8087 0.112 Uiso 1 calc R . .
H21B H 0.1328 0.3213 0.8450 0.112 Uiso 1 calc R . .
Pt2 Pt 0.413534(19) 0.67127(2) 0.640462(13) 0.03957(10) Uani 1 d . . .
Cl2 Cl 0.32808(16) 0.5761(2) 0.56460(11) 0.0708(7) Uani 1 d . . .
S2 S 0.30229(15) 0.81545(19) 0.63378(11) 0.0606(6) Uani 1 d . . .
N1A N 0.4866(4) 0.7426(6) 0.5744(3) 0.0491(17) Uani 1 d . . .
C1A C 0.3590(6) 0.5910(9) 0.7028(4) 0.071(3) Uani 1 d . . .
H1C H 0.3180 0.5393 0.6858 0.085 Uiso 1 calc R . .
H1D H 0.3327 0.6456 0.7264 0.085 Uiso 1 calc R . .
H1F H 0.3998 0.5490 0.7264 0.085 Uiso 1 calc R . .
C2A C 0.4814(5) 0.7516(8) 0.7056(3) 0.058(2) Uani 1 d . . .
H2C H 0.5193 0.8037 0.6894 0.070 Uiso 1 calc R . .
H2D H 0.5119 0.6962 0.7291 0.070 Uiso 1 calc R . .
H2F H 0.4449 0.7929 0.7291 0.070 Uiso 1 calc R . .
C3A C 0.5063(5) 0.5520(7) 0.6391(4) 0.049(2) Uani 1 d . . .
C4A C 0.5245(6) 0.4768(7) 0.6815(4) 0.063(3) Uani 1 d . . .
H4C H 0.4956 0.4764 0.7149 0.075 Uiso 1 calc R . .
C5A C 0.5877(7) 0.3992(9) 0.6743(6) 0.089(4) Uani 1 d . . .
H5C H 0.6020 0.3452 0.7028 0.107 Uiso 1 calc R . .
C6A C 0.6293(7) 0.4036(10) 0.6238(6) 0.093(4) Uani 1 d . . .
H6C H 0.6708 0.3508 0.6180 0.112 Uiso 1 calc R . .
C7A C 0.6111(6) 0.4801(9) 0.5845(5) 0.071(3) Uani 1 d . . .
H7C H 0.6418 0.4831 0.5520 0.085 Uiso 1 calc R . .
C8A C 0.5458(5) 0.5593(6) 0.5896(4) 0.047(2) Uani 1 d . . .
C9A C 0.5254(6) 0.6470(7) 0.5464(4) 0.061(2) Uani 1 d . . .
H9C H 0.4877 0.6166 0.5156 0.073 Uiso 1 calc R . .
H9D H 0.5754 0.6724 0.5294 0.073 Uiso 1 calc R . .
C10A C 0.5067(5) 0.8394(7) 0.5584(4) 0.052(2) Uani 1 d . . .
H10C H 0.5524 0.8449 0.5362 0.063 Uiso 1 calc R . .
C11A C 0.4631(6) 0.9478(7) 0.5723(4) 0.058(2) Uani 1 d . . .
C12A C 0.4994(6) 1.0269(8) 0.6116(5) 0.079(3) Uani 1 d . . .
C13A C 0.4585(6) 1.1302(8) 0.6211(5) 0.077(3) Uani 1 d . . .
H13C H 0.4819 1.1821 0.6480 0.092 Uiso 1 calc R . .
C14A C 0.3877(7) 1.1542(8) 0.5924(5) 0.079(3) Uani 1 d . . .
C15A C 0.3503(6) 1.0787(8) 0.5527(4) 0.066(3) Uani 1 d . . .
H15C H 0.3003 1.0975 0.5324 0.079 Uiso 1 calc R . .
C16A C 0.3881(5) 0.9742(7) 0.5433(4) 0.057(2) Uani 1 d . . .
C17A C 0.5818(6) 1.0036(9) 0.6427(5) 0.099(4) Uani 1 d . . .
H17C H 0.5973 1.0665 0.6678 0.119 Uiso 1 calc R . .
H17D H 0.6227 0.9940 0.6148 0.119 Uiso 1 calc R . .
H17F H 0.5787 0.9353 0.6653 0.119 Uiso 1 calc R . .
C18A C 0.3457(7) 1.2674(9) 0.6036(5) 0.098(4) Uani 1 d . . .
H18C H 0.2948 1.2729 0.5795 0.117 Uiso 1 calc R . .
H18D H 0.3818 1.3290 0.5947 0.117 Uiso 1 calc R . .
H18F H 0.3338 1.2719 0.6437 0.117 Uiso 1 calc R . .
C19A C 0.3487(6) 0.8957(8) 0.4982(4) 0.073(3) Uani 1 d . . .
H19C H 0.2970 0.9277 0.4827 0.087 Uiso 1 calc R . .
H19D H 0.3387 0.8230 0.5155 0.087 Uiso 1 calc R . .
H19F H 0.3850 0.8861 0.4674 0.087 Uiso 1 calc R . .
C20A C 0.3118(8) 0.9088(9) 0.6876(6) 0.124(5) Uani 1 d . . .
H20C H 0.3628 0.9501 0.6857 0.149 Uiso 1 calc R . .
H20D H 0.3121 0.8693 0.7240 0.149 Uiso 1 calc R . .
H20F H 0.2660 0.9611 0.6842 0.149 Uiso 1 calc R . .
C21A C 0.2047(6) 0.7457(12) 0.6434(6) 0.125(5) Uani 1 d . . .
H21C H 0.1943 0.6894 0.6136 0.151 Uiso 1 calc R . .
H21D H 0.1609 0.8012 0.6410 0.151 Uiso 1 calc R . .
H21F H 0.2071 0.7095 0.6808 0.151 Uiso 1 calc R . .

loop_
_atom_site_aniso_label
_atom_site_aniso_U_11
_atom_site_aniso_U_22
_atom_site_aniso_U_33
_atom_site_aniso_U_23
_atom_site_aniso_U_13
_atom_site_aniso_U_12
Pt1 0.03075(16) 0.03235(15) 0.04522(19) -0.00302(13) -0.00416(13) -0.00606(13)
Cl1 0.0582(15) 0.0511(13) 0.0842(17) 0.0148(12) 0.0102(13) -0.0114(11)
S1 0.0376(11) 0.0477(12) 0.0539(13) -0.0029(10) -0.0003(9) -0.0028(10)
N1 0.036(4) 0.037(3) 0.046(4) -0.002(3) -0.004(3) 0.002(3)
C1 0.051(6) 0.059(6) 0.084(7) -0.022(5) -0.023(5) 0.002(5)
C2 0.042(5) 0.073(6) 0.046(5) 0.005(4) -0.007(4) 0.006(5)
C3 0.029(4) 0.042(4) 0.048(5) -0.008(4) -0.008(3) -0.004(3)
C4 0.038(5) 0.052(5) 0.062(6) -0.014(4) -0.005(4) -0.010(4)
C5 0.036(5) 0.057(6) 0.118(9) -0.036(6) -0.015(5) 0.003(5)
C6 0.058(7) 0.048(6) 0.125(9) -0.015(6) -0.022(6) 0.009(5)
C7 0.058(6) 0.046(5) 0.076(7) 0.013(5) -0.006(5) 0.004(5)
C8 0.044(5) 0.035(4) 0.063(6) 0.001(4) -0.018(4) -0.007(4)
C9 0.053(5) 0.054(5) 0.047(5) 0.006(4) -0.016(4) 0.002(4)
C10 0.043(5) 0.041(5) 0.069(6) -0.017(4) -0.024(4) 0.000(4)
C11 0.047(5) 0.035(4) 0.058(5) -0.002(4) -0.006(4) -0.004(4)
C12 0.037(5) 0.052(5) 0.066(6) -0.031(4) -0.007(4) -0.016(4)
C13 0.054(6) 0.041(5) 0.077(7) -0.025(5) -0.022(5) 0.009(4)
C14 0.064(7) 0.029(5) 0.102(8) -0.015(5) -0.026(6) -0.004(4)
C15 0.099(9) 0.044(6) 0.087(8) -0.010(5) 0.009(7) -0.018(6)
C16 0.051(6) 0.041(5) 0.076(6) -0.020(5) -0.015(5) -0.004(4)
C17 0.090(8) 0.070(7) 0.057(6) -0.008(5) 0.008(5) -0.005(6)
C18 0.059(7) 0.039(5) 0.209(14) 0.015(7) -0.011(8) 0.014(5)
C19 0.074(7) 0.064(6) 0.083(7) -0.015(5) 0.023(6) -0.004(6)
C20 0.080(9) 0.122(10) 0.150(11) 0.092(9) 0.030(8) 0.052(8)
C21 0.023(5) 0.068(7) 0.189(12) -0.012(8) -0.003(6) -0.006(5)
Pt2 0.03939(19) 0.03276(16) 0.0451(2) -0.00124(13) -0.00706(14) -0.00822(13)
Cl2 0.0750(18) 0.0529(14) 0.0792(17) -0.0089(12) -0.0312(13) -0.0204(12)
S2 0.0528(15) 0.0494(13) 0.0801(17) 0.0040(12) 0.0078(12) -0.0016(11)
N1A 0.048(4) 0.058(5) 0.041(4) 0.010(3) 0.000(3) 0.003(4)
C1A 0.065(7) 0.097(8) 0.051(6) 0.006(5) -0.006(5) 0.016(6)
C2A 0.060(6) 0.059(6) 0.054(5) -0.014(4) -0.011(4) 0.006(5)
C3A 0.041(5) 0.037(4) 0.066(6) -0.010(4) -0.024(4) 0.014(4)
C4A 0.075(7) 0.048(5) 0.064(6) 0.007(5) -0.007(5) -0.010(5)
C5A 0.067(8) 0.060(7) 0.130(11) 0.017(7) -0.055(7) 0.016(6)
C6A 0.075(9) 0.072(8) 0.128(11) 0.000(8) -0.023(8) 0.036(7)
C7A 0.057(7) 0.072(7) 0.083(7) -0.015(6) -0.003(5) 0.020(6)
C8A 0.048(5) 0.031(4) 0.059(5) -0.015(4) -0.009(4) 0.019(4)
C9A 0.067(6) 0.053(5) 0.064(6) -0.009(5) 0.007(5) 0.009(5)
C10A 0.037(5) 0.046(5) 0.075(6) 0.022(4) 0.012(4) -0.011(4)
C11A 0.053(6) 0.036(5) 0.085(7) 0.016(5) 0.004(5) 0.008(4)
C12A 0.054(7) 0.047(6) 0.128(9) 0.001(6) -0.037(6) -0.016(5)
C13A 0.056(7) 0.038(5) 0.131(9) -0.011(6) -0.028(6) 0.000(5)
C14A 0.075(8) 0.039(5) 0.121(9) 0.018(6) -0.005(7) 0.007(5)
C15A 0.039(5) 0.054(6) 0.102(8) 0.038(5) -0.009(5) 0.001(5)
C16A 0.036(5) 0.042(5) 0.091(7) 0.018(5) -0.016(5) -0.010(4)
C17A 0.047(6) 0.071(7) 0.171(12) 0.015(7) -0.052(7) -0.013(6)
C18A 0.096(9) 0.055(7) 0.140(11) 0.003(7) -0.006(8) 0.017(7)
C19A 0.079(7) 0.057(6) 0.077(7) 0.016(5) -0.031(5) -0.007(5)
C20A 0.096(10) 0.063(8) 0.207(15) -0.042(9) -0.037(9) 0.017(7)
C21A 0.034(6) 0.123(11) 0.216(15) -0.039(11) -0.011(8) 0.007(7)

loop_
_atom_type_symbol
_atom_type_description
_atom_type_scat_dispersion_real
_atom_type_scat_dispersion_imag
_atom_type_scat_source
C C 0.0033 0.0016 'International Tables Vol C Tables 4.2.6.8 and 6.1.1.4'
H H 0.0000 0.0000 'International Tables Vol C Tables 4.2.6.8 and 6.1.1.4'
N N 0.0061 0.0033 'International Tables Vol C Tables 4.2.6.8 and 6.1.1.4'
S S 0.1246 0.1234 'International Tables Vol C Tables 4.2.6.8 and 6.1.1.4'
Cl Cl 0.1484 0.1585 'International Tables Vol C Tables 4.2.6.8 and 6.1.1.4'
Pt Pt -1.7033 8.3905 'International Tables Vol C Tables 4.2.6.8 and 6.1.1.4'

loop_
_geom_angle_atom_site_label_1
_geom_angle_atom_site_label_2
_geom_angle_atom_site_label_3
_geom_angle
_geom_angle_site_symmetry_1
_geom_angle_site_symmetry_3
_geom_angle_publ_flag
C1 Pt1 C2 87.4(4) . . ?
C1 Pt1 C3 91.6(3) . . ?
C2 Pt1 C3 88.1(3) . . ?
C1 Pt1 N1 171.3(3) . . ?
C2 Pt1 N1 92.8(3) . . ?
C3 Pt1 N1 79.7(3) . . ?
C1 Pt1 Cl1 91.8(3) . . ?
C2 Pt1 Cl1 179.2(2) . . ?
C3 Pt1 Cl1 92.0(2) . . ?
N1 Pt1 Cl1 88.02(18) . . ?
C1 Pt1 S1 91.3(3) . . ?
C2 Pt1 S1 95.5(3) . . ?
C3 Pt1 S1 175.4(2) . . ?
N1 Pt1 S1 97.28(18) . . ?
Cl1 Pt1 S1 84.36(10) . . ?
C20 S1 C21 100.0(6) . . ?
C20 S1 Pt1 111.2(4) . . ?
C21 S1 Pt1 109.9(4) . . ?
C10 N1 C9 116.6(7) . . ?
C10 N1 Pt1 136.6(6) . . ?
C9 N1 Pt1 106.7(5) . . ?
Pt1 C1 H1 109.5 . . ?
Pt1 C1 H1A 109.5 . . ?
H1 C1 H1A 109.5 . . ?
Pt1 C1 H1B 109.5 . . ?
H1 C1 H1B 109.5 . . ?
H1A C1 H1B 109.5 . . ?
Pt1 C2 H2 109.5 . . ?
Pt1 C2 H2A 109.5 . . ?
H2 C2 H2A 109.5 . . ?
Pt1 C2 H2B 109.5 . . ?
H2 C2 H2B 109.5 . . ?
H2A C2 H2B 109.5 . . ?
C8 C3 C4 119.0(7) . . ?
C8 C3 Pt1 114.1(6) . . ?
C4 C3 Pt1 126.8(6) . . ?
C5 C4 C3 118.8(8) . . ?
C5 C4 H4 120.6 . . ?
C3 C4 H4 120.6 . . ?
C6 C5 C4 122.3(9) . . ?
C6 C5 H5 118.8 . . ?
C4 C5 H5 118.8 . . ?
C5 C6 C7 118.9(10) . . ?
C5 C6 H6 120.5 . . ?
C7 C6 H6 120.5 . . ?
C6 C7 C8 120.3(9) . . ?
C6 C7 H7 119.9 . . ?
C8 C7 H7 119.9 . . ?
C3 C8 C7 120.5(8) . . ?
C3 C8 C9 117.8(7) . . ?
C7 C8 C9 121.7(8) . . ?
N1 C9 C8 109.1(6) . . ?
N1 C9 H9 109.9 . . ?
C8 C9 H9 109.9 . . ?
N1 C9 H9A 109.9 . . ?
C8 C9 H9A 109.9 . . ?
H9 C9 H9A 108.3 . . ?
N1 C10 C11 124.6(7) . . ?
N1 C10 H10 117.7 . . ?
C11 C10 H10 117.7 . . ?
C12 C11 C16 122.0(8) . . ?
C12 C11 C10 117.9(8) . . ?
C16 C11 C10 119.3(8) . . ?
C11 C12 C13 118.9(9) . . ?
C11 C12 C17 120.0(8) . . ?
C13 C12 C17 121.1(8) . . ?
C14 C13 C12 121.5(9) . . ?
C14 C13 H13 119.2 . . ?
C12 C13 H13 119.2 . . ?
C13 C14 C15 118.6(9) . . ?
C13 C14 C18 121.3(10) . . ?
C15 C14 C18 120.1(10) . . ?
C14 C15 C16 122.4(10) . . ?
C14 C15 H15 118.8 . . ?
C16 C15 H15 118.8 . . ?
C11 C16 C15 116.4(9) . . ?
C11 C16 C19 123.1(8) . . ?
C15 C16 C19 120.5(9) . . ?
C12 C17 H17 109.5 . . ?
C12 C17 H17A 109.5 . . ?
H17 C17 H17A 109.5 . . ?
C12 C17 H17B 109.5 . . ?
H17 C17 H17B 109.5 . . ?
H17A C17 H17B 109.5 . . ?
C14 C18 H18 109.5 . . ?
C14 C18 H18A 109.5 . . ?
H18 C18 H18A 109.5 . . ?
C14 C18 H18B 109.5 . . ?
H18 C18 H18B 109.5 . . ?
H18A C18 H18B 109.5 . . ?
C16 C19 H19 109.5 . . ?
C16 C19 H19A 109.5 . . ?
H19 C19 H19A 109.5 . . ?
C16 C19 H19B 109.5 . . ?
H19 C19 H19B 109.5 . . ?
H19A C19 H19B 109.5 . . ?
S1 C20 H20 109.5 . . ?
S1 C20 H20A 109.5 . . ?
H20 C20 H20A 109.5 . . ?
S1 C20 H20B 109.5 . . ?
H20 C20 H20B 109.5 . . ?
H20A C20 H20B 109.5 . . ?
S1 C21 H21 109.5 . . ?
S1 C21 H21A 109.5 . . ?
H21 C21 H21A 109.5 . . ?
S1 C21 H21B 109.5 . . ?
H21 C21 H21B 109.5 . . ?
H21A C21 H21B 109.5 . . ?
C1A Pt2 C2A 85.8(4) . . ?
C1A Pt2 C3A 92.9(4) . . ?
C2A Pt2 C3A 88.4(3) . . ?
C1A Pt2 N1A 172.3(3) . . ?
C2A Pt2 N1A 92.8(3) . . ?
C3A Pt2 N1A 79.4(3) . . ?
C1A Pt2 Cl2 92.6(3) . . ?
C2A Pt2 Cl2 177.9(3) . . ?
C3A Pt2 Cl2 93.1(2) . . ?
N1A Pt2 Cl2 88.9(2) . . ?
C1A Pt2 S2 90.6(3) . . ?
C2A Pt2 S2 94.6(3) . . ?
C3A Pt2 S2 175.5(3) . . ?
N1A Pt2 S2 97.1(2) . . ?
Cl2 Pt2 S2 84.03(11) . . ?
C20A S2 C21A 104.0(6) . . ?
C20A S2 Pt2 112.3(4) . . ?
C21A S2 Pt2 108.7(4) . . ?
C10A N1A C9A 116.1(7) . . ?
C10A N1A Pt2 136.9(6) . . ?
C9A N1A Pt2 106.8(5) . . ?
Pt2 C1A H1C 109.5 . . ?
Pt2 C1A H1D 109.5 . . ?
H1C C1A H1D 109.5 . . ?
Pt2 C1A H1F 109.5 . . ?
H1C C1A H1F 109.5 . . ?
H1D C1A H1F 109.5 . . ?
Pt2 C2A H2C 109.5 . . ?
Pt2 C2A H2D 109.5 . . ?
H2C C2A H2D 109.5 . . ?
Pt2 C2A H2F 109.5 . . ?
H2C C2A H2F 109.5 . . ?
H2D C2A H2F 109.5 . . ?
C4A C3A C8A 124.7(8) . . ?
C4A C3A Pt2 124.2(8) . . ?
C8A C3A Pt2 111.1(6) . . ?
C3A C4A C5A 118.1(10) . . ?
C3A C4A H4C 121.0 . . ?
C5A C4A H4C 121.0 . . ?
C6A C5A C4A 118.8(10) . . ?
C6A C5A H5C 120.6 . . ?
C4A C5A H5C 120.6 . . ?
C7A C6A C5A 121.0(11) . . ?
C7A C6A H6C 119.5 . . ?
C5A C6A H6C 119.5 . . ?
C6A C7A C8A 122.0(10) . . ?
C6A C7A H7C 119.0 . . ?
C8A C7A H7C 119.0 . . ?
C3A C8A C7A 115.4(8) . . ?
C3A C8A C9A 121.8(7) . . ?
C7A C8A C9A 122.7(9) . . ?
C8A C9A N1A 108.9(7) . . ?
C8A C9A H9C 109.9 . . ?
N1A C9A H9C 109.9 . . ?
C8A C9A H9D 109.9 . . ?
N1A C9A H9D 109.9 . . ?
H9C C9A H9D 108.3 . . ?
N1A C10A C11A 125.0(8) . . ?
N1A C10A H10C 117.5 . . ?
C11A C10A H10C 117.5 . . ?
C16A C11A C12A 118.6(8) . . ?
C16A C11A C10A 119.9(9) . . ?
C12A C11A C10A 121.3(9) . . ?
C11A C12A C13A 119.6(9) . . ?
C11A C12A C17A 120.6(10) . . ?
C13A C12A C17A 119.8(9) . . ?
C14A C13A C12A 120.6(10) . . ?
C14A C13A H13C 119.7 . . ?
C12A C13A H13C 119.7 . . ?
C13A C14A C15A 121.5(10) . . ?
C13A C14A C18A 119.1(11) . . ?
C15A C14A C18A 119.5(10) . . ?
C14A C15A C16A 119.4(9) . . ?
C14A C15A H15C 120.3 . . ?
C16A C15A H15C 120.3 . . ?
C11A C16A C15A 120.2(9) . . ?
C11A C16A C19A 121.0(8) . . ?
C15A C16A C19A 118.7(8) . . ?
C12A C17A H17C 109.5 . . ?
C12A C17A H17D 109.5 . . ?
H17C C17A H17D 109.5 . . ?
C12A C17A H17F 109.5 . . ?
H17C C17A H17F 109.5 . . ?
H17D C17A H17F 109.5 . . ?
C14A C18A H18C 109.5 . . ?
C14A C18A H18D 109.5 . . ?
H18C C18A H18D 109.5 . . ?
C14A C18A H18F 109.5 . . ?
H18C C18A H18F 109.5 . . ?
H18D C18A H18F 109.5 . . ?
C16A C19A H19C 109.5 . . ?
C16A C19A H19D 109.5 . . ?
H19C C19A H19D 109.5 . . ?
C16A C19A H19F 109.5 . . ?
H19C C19A H19F 109.5 . . ?
H19D C19A H19F 109.5 . . ?
S2 C20A H20C 109.5 . . ?
S2 C20A H20D 109.5 . . ?
H20C C20A H20D 109.5 . . ?
S2 C20A H20F 109.5 . . ?
H20C C20A H20F 109.5 . . ?
H20D C20A H20F 109.5 . . ?
S2 C21A H21C 109.5 . . ?
S2 C21A H21D 109.5 . . ?
H21C C21A H21D 109.5 . . ?
S2 C21A H21F 109.5 . . ?
H21C C21A H21F 109.5 . . ?
H21D C21A H21F 109.5 . . ?

loop_
_geom_bond_atom_site_label_1
_geom_bond_atom_site_label_2
_geom_bond_distance
_geom_bond_site_symmetry_2
_geom_bond_publ_flag
Pt1 C1 1.992(8) . ?
Pt1 C2 2.005(8) . ?
Pt1 C3 2.009(8) . ?
Pt1 N1 2.150(6) . ?
Pt1 Cl1 2.425(3) . ?
Pt1 S1 2.453(3) . ?
S1 C20 1.716(9) . ?
S1 C21 1.760(9) . ?
N1 C10 1.266(9) . ?
N1 C9 1.469(9) . ?
C1 H1 0.9600 . ?
C1 H1A 0.9600 . ?
C1 H1B 0.9600 . ?
C2 H2 0.9600 . ?
C2 H2A 0.9600 . ?
C2 H2B 0.9600 . ?
C3 C8 1.375(10) . ?
C3 C4 1.393(10) . ?
C4 C5 1.393(12) . ?
C4 H4 0.9300 . ?
C5 C6 1.358(13) . ?
C5 H5 0.9300 . ?
C6 C7 1.369(12) . ?
C6 H6 0.9300 . ?
C7 C8 1.403(11) . ?
C7 H7 0.9300 . ?
C8 C9 1.478(11) . ?
C9 H9 0.9700 . ?
C9 H9A 0.9700 . ?
C10 C11 1.480(11) . ?
C10 H10 0.9300 . ?
C11 C12 1.332(11) . ?
C11 C16 1.377(11) . ?
C12 C13 1.387(11) . ?
C12 C17 1.536(11) . ?
C13 C14 1.336(13) . ?
C13 H13 0.9300 . ?
C14 C15 1.348(13) . ?
C14 C18 1.499(12) . ?
C15 C16 1.394(13) . ?
C15 H15 0.9300 . ?
C16 C19 1.473(12) . ?
C17 H17 0.9600 . ?
C17 H17A 0.9600 . ?
C17 H17B 0.9600 . ?
C18 H18 0.9600 . ?
C18 H18A 0.9600 . ?
C18 H18B 0.9600 . ?
C19 H19 0.9600 . ?
C19 H19A 0.9600 . ?
C19 H19B 0.9600 . ?
C20 H20 0.9600 . ?
C20 H20A 0.9600 . ?
C20 H20B 0.9600 . ?
C21 H21 0.9600 . ?
C21 H21A 0.9600 . ?
C21 H21B 0.9600 . ?
Pt2 C1A 1.978(9) . ?
Pt2 C2A 2.027(8) . ?
Pt2 C3A 2.051(8) . ?
Pt2 N1A 2.162(7) . ?
Pt2 Cl2 2.422(3) . ?
Pt2 S2 2.464(3) . ?
S2 C20A 1.653(11) . ?
S2 C21A 1.803(11) . ?
N1A C10A 1.243(9) . ?
N1A C9A 1.458(10) . ?
C1A H1C 0.9600 . ?
C1A H1D 0.9600 . ?
C1A H1F 0.9600 . ?
C2A H2C 0.9600 . ?
C2A H2D 0.9600 . ?
C2A H2F 0.9600 . ?
C3A C4A 1.334(11) . ?
C3A C8A 1.351(11) . ?
C4A C5A 1.388(13) . ?
C4A H4C 0.9300 . ?
C5A C6A 1.388(15) . ?
C5A H5C 0.9300 . ?
C6A C7A 1.293(13) . ?
C6A H6C 0.9300 . ?
C7A C8A 1.417(11) . ?
C7A H7C 0.9300 . ?
C8A C9A 1.452(11) . ?
C9A H9C 0.9700 . ?
C9A H9D 0.9700 . ?
C10A C11A 1.499(11) . ?
C10A H10C 0.9300 . ?
C11A C16A 1.375(12) . ?
C11A C12A 1.397(12) . ?
C12A C13A 1.404(13) . ?
C12A C17A 1.491(12) . ?
C13A C14A 1.309(13) . ?
C13A H13C 0.9300 . ?
C14A C15A 1.382(14) . ?
C14A C18A 1.523(13) . ?
C15A C16A 1.393(12) . ?
C15A H15C 0.9300 . ?
C16A C19A 1.497(11) . ?
C17A H17C 0.9600 . ?
C17A H17D 0.9600 . ?
C17A H17F 0.9600 . ?
C18A H18C 0.9600 . ?
C18A H18D 0.9600 . ?
C18A H18F 0.9600 . ?
C19A H19C 0.9600 . ?
C19A H19D 0.9600 . ?
C19A H19F 0.9600 . ?
C20A H20C 0.9600 . ?
C20A H20D 0.9600 . ?
C20A H20F 0.9600 . ?
C21A H21C 0.9600 . ?
C21A H21D 0.9600 . ?
C21A H21F 0.9600 . ?
